data_2217612
loop_
_publ_author_name
'Yoshiyuki Mizuhata'
'Norihiro Tokitoh'

_publ_section_title
(<i>E</i>)-<i>N</i>-[2-(9-Fluorenylidene)-3a,5,7-trimethyl-3,3a-dihydro-2<i>H</i>-indol-3-ylidene]-2,4,6-trimethylaniline
_journal_coeditor_code OM2207
_journal_issue 2
_journal_name_full 'Acta Crystallographica Section E'
_journal_page_first o493
_journal_page_last o493
_journal_paper_doi 10.1107/S1600536808001657
_journal_volume 64
_journal_year 2008
_chemical_formula_iupac 'C33 H30 N2'
_chemical_formula_moiety 'C33 H30 N2'
_chemical_formula_sum 'C33 H30 N2'
_chemical_formula_weight 454.59
_chemical_melting_point 411
_chemical_name_common fl_ind_aniline
_chemical_name_systematic
;
(<i>E</i>)-<i>N</i>-[2-(9-Fluorenylidene)-3a,5,7-trimethyl-3,3a-dihydro-
2<i>H</i>-indol-3-ylidene]-2,4,6-trimethylaniline
;
_space_group_IT_number 14
_symmetry_cell_setting monoclinic
_symmetry_space_group_name_Hall '-P 2yn'
_symmetry_space_group_name_H-M 'P 1 21/n 1'
_atom_sites_solution_hydrogens geom
_atom_sites_solution_primary direct
_atom_sites_solution_secondary difmap
_audit_creation_method SHELXL-97
_cell_angle_alpha 90.00
_cell_angle_beta 102.5953(16)
_cell_angle_gamma 90.00
_cell_formula_units_Z 4
_cell_length_a 10.2810(2)
_cell_length_b 11.2727(3)
_cell_length_c 21.6598(5)
_cell_measurement_temperature 103(2)
_cell_measurement_theta_max 25.00
_cell_measurement_theta_min 3.41
_cell_volume 2449.84(10)
_computing_cell_refinement 'CrystalClear (Rigaku, 2004)'
_computing_data_collection 'CrystalClear (Rigaku, 2004)'
_computing_data_reduction 'CrystalClear (Rigaku, 2004)'
_computing_molecular_graphics 'ORTEPIII (Burnett & Johnson, 1996)'
_computing_publication_material 'yadokari-XG (Wakita, 2005)'
_computing_structure_refinement 'SHELXL97 (Sheldrick, 2008)'
_computing_structure_solution 'SHELXS97 (Sheldrick, 2008)'
_diffrn_ambient_temperature 103(2)
_diffrn_measured_fraction_theta_full 0.996
_diffrn_measured_fraction_theta_max 0.996
_diffrn_measurement_device_type 'Rigaku Mercury CCD'
_diffrn_measurement_method \w
_diffrn_radiation_source 'fine-focus sealed tube'
_diffrn_radiation_type MoK\a
_diffrn_radiation_wavelength 0.71069
_diffrn_reflns_av_R_equivalents 0.0482
_diffrn_reflns_av_sigmaI/netI 0.0542
_diffrn_reflns_limit_h_max 12
_diffrn_reflns_limit_h_min -12
_diffrn_reflns_limit_k_max 10
_diffrn_reflns_limit_k_min -13
_diffrn_reflns_limit_l_max 25
_diffrn_reflns_limit_l_min -24
_diffrn_reflns_number 15962
_diffrn_reflns_theta_full 25.00
_diffrn_reflns_theta_max 25.00
_diffrn_reflns_theta_min 3.41
_exptl_absorpt_coefficient_mu 0.071
_exptl_absorpt_correction_T_max 0.9964
_exptl_absorpt_correction_T_min 0.9859
_exptl_absorpt_correction_type multi-scan
_exptl_absorpt_process_details
;
(REQAB; Jacobson, 1998)
;
_exptl_crystal_colour red
_exptl_crystal_density_diffrn 1.233
_exptl_crystal_density_method 'not measured'
_exptl_crystal_description prism
_exptl_crystal_F_000 968
_exptl_crystal_size_max 0.20
_exptl_crystal_size_mid 0.20
_exptl_crystal_size_min 0.05
_refine_diff_density_max 0.245
_refine_diff_density_min -0.190
_refine_ls_extinction_coef 0.0043(6)
_refine_ls_extinction_expression Fc^*^=kFc[1+0.001xFc^2^\l^3^/sin(2\q)]^-1/4^
_refine_ls_extinction_method 'SHELXL97 (Sheldrick, 1997)'
_refine_ls_goodness_of_fit_ref 1.019
_refine_ls_hydrogen_treatment refxyz
_refine_ls_matrix_type full
_refine_ls_number_parameters 407
_refine_ls_number_reflns 4289
_refine_ls_number_restraints 0
_refine_ls_restrained_S_all 1.019
_refine_ls_R_factor_all 0.0743
_refine_ls_R_factor_gt 0.0395
_refine_ls_shift/su_max 0.000
_refine_ls_shift/su_mean 0.000
_refine_ls_structure_factor_coef Fsqd
_refine_ls_weighting_details 'calc w=1/[\s^2^(Fo^2^)+(0.0373P)^2^+0.5999P] where P=(Fo^2^+2Fc^2^)/3'
_refine_ls_weighting_scheme calc
_refine_ls_wR_factor_gt 0.0810
_refine_ls_wR_factor_ref 0.0956
_reflns_number_gt 2994
_reflns_number_total 4289
_reflns_threshold_expression I>2\s(I)
_cod_data_source_file om2207.cif
_cod_data_source_block I
_cod_depositor_comments
;
The following automatic conversions were performed:
'_geom_hbond_publ_flag' value 'Y' changed to 'y' according to
'/home/saulius/struct/CIF-dictionaries/cif_core.dic' dictionary named
'cif_core.dic' version 2.4.1 from 2010-06-29 (3 times).

Automatic conversion script
Id: cif_fix_enum 1527 2010-12-29 10:47:43Z saulius 

The following automatic conversions were performed:

'_geom_hbond_publ_flag' value 'Y' changed to 'y' according to
/home/saulius/struct/CIF-dictionaries/cif_core.dic dictionary named
'cif_core.dic' version 2.4.1 from 2010-06-29 (3 times).

Automatic conversion script
Id: cif_fix_values 1715 2011-07-08 13:25:40Z adriana 
;
_cod_original_sg_symbol_H-M 'P 21/n'
_cod_database_code 2217612
_cod_database_fobs_code 2217612

loop_
_symmetry_equiv_pos_as_xyz
'x, y, z'
'-x+1/2, y+1/2, -z+1/2'
'-x, -y, -z'
'x-1/2, -y-1/2, z-1/2'

loop_
_atom_site_type_symbol
_atom_site_label
_atom_site_fract_x
_atom_site_fract_y
_atom_site_fract_z
_atom_site_U_iso_or_equiv
_atom_site_adp_type
_atom_site_calc_flag
_atom_site_occupancy
N N1 -0.03226(14) 0.03480(13) 0.22158(7) 0.0217(4) Uani d 1
C C1 -0.06655(17) -0.00324(16) 0.27895(8) 0.0202(4) Uani d 1
C C2 -0.13560(17) -0.10987(16) 0.28032(8) 0.0206(4) Uani d 1
C C3 -0.17530(18) -0.14060(17) 0.33593(9) 0.0236(4) Uani d 1
H H1 -0.2217(19) -0.2182(17) 0.3372(8) 0.028 Uiso d 1
C C4 -0.15066(18) -0.06749(17) 0.38866(9) 0.0244(4) Uani d 1
C C5 -0.08538(18) 0.03968(17) 0.38498(9) 0.0241(4) Uani d 1
H H2 -0.0656(18) 0.0949(17) 0.4239(9) 0.029 Uiso d 1
C C6 -0.04435(17) 0.07451(16) 0.33063(8) 0.0215(4) Uani d 1
C C7 -0.1717(2) -0.18698(18) 0.22225(9) 0.0264(4) Uani d 1
H H3 -0.217(2) -0.1430(18) 0.1834(10) 0.040 Uiso d 1
H H4 -0.235(2) -0.2524(19) 0.2296(9) 0.040 Uiso d 1
H H5 -0.093(2) -0.2258(18) 0.2107(9) 0.040 Uiso d 1
C C8 -0.1956(2) -0.1004(2) 0.44821(10) 0.0340(5) Uani d 1
H H6 -0.263(2) -0.168(2) 0.4403(10) 0.051 Uiso d 1
H H7 -0.236(2) -0.037(2) 0.4631(10) 0.051 Uiso d 1
H H8 -0.122(2) -0.128(2) 0.4809(10) 0.051 Uiso d 1
C C9 0.0248(2) 0.19139(18) 0.32799(10) 0.0284(5) Uani d 1
H H9 0.123(2) 0.1829(18) 0.3322(9) 0.043 Uiso d 1
H H10 0.012(2) 0.2472(19) 0.3629(10) 0.043 Uiso d 1
H H11 -0.009(2) 0.2346(19) 0.2868(10) 0.043 Uiso d 1
N N2 0.26870(14) 0.06119(13) 0.16733(7) 0.0210(3) Uani d 1
C C10 0.12774(17) 0.06370(15) 0.15398(8) 0.0202(4) Uani d 1
C C11 0.08304(17) 0.01780(15) 0.21100(8) 0.0195(4) Uani d 1
C C12 0.24414(18) -0.03646(16) 0.32202(8) 0.0219(4) Uani d 1
H H12 0.1716(18) -0.0559(16) 0.3459(8) 0.026 Uiso d 1
C C13 0.37190(18) -0.02512(16) 0.35192(8) 0.0228(4) Uani d 1
C C14 0.47680(18) -0.00966(16) 0.31602(9) 0.0246(4) Uani d 1
H H13 0.572(2) -0.0065(16) 0.3402(9) 0.030 Uiso d 1
C C15 0.45125(17) 0.00537(15) 0.25265(9) 0.0218(4) Uani d 1
C C16 0.20669(17) -0.04503(16) 0.25098(8) 0.0200(4) Uani d 1
C C17 0.31158(17) 0.00802(15) 0.22083(8) 0.0202(4) Uani d 1
C C18 0.4151(2) -0.03166(19) 0.42276(9) 0.0298(5) Uani d 1
H H14 0.335(2) -0.0437(19) 0.4425(10) 0.045 Uiso d 1
H H15 0.464(2) 0.0443(19) 0.4412(10) 0.045 Uiso d 1
H H16 0.479(2) -0.102(2) 0.4354(9) 0.045 Uiso d 1
C C19 0.55426(19) 0.0312(2) 0.21488(10) 0.0278(5) Uani d 1
H H17 0.647(2) 0.0295(18) 0.2433(10) 0.042 Uiso d 1
H H18 0.537(2) 0.110(2) 0.1915(9) 0.042 Uiso d 1
H H19 0.549(2) -0.0275(19) 0.1806(10) 0.042 Uiso d 1
C C20 0.1947(2) -0.17994(16) 0.23507(9) 0.0235(4) Uani d 1
H H20 0.1700(19) -0.1935(17) 0.1864(10) 0.035 Uiso d 1
H H21 0.127(2) -0.2187(17) 0.2562(9) 0.035 Uiso d 1
H H22 0.284(2) -0.2210(18) 0.2533(9) 0.035 Uiso d 1
C C21 0.25981(19) 0.18750(17) 0.05033(9) 0.0261(5) Uani d 1
H H23 0.3320(19) 0.1725(17) 0.0886(9) 0.031 Uiso d 1
C C22 0.2922(2) 0.24009(18) -0.00252(9) 0.0287(5) Uani d 1
H H24 0.387(2) 0.2675(17) -0.0003(9) 0.034 Uiso d 1
C C23 0.1956(2) 0.26124(17) -0.05731(9) 0.0273(5) Uani d 1
H H25 0.2183(19) 0.2987(17) -0.0947(9) 0.033 Uiso d 1
C C24 0.0637(2) 0.23048(16) -0.05992(9) 0.0256(4) Uani d 1
H H26 -0.005(2) 0.2484(16) -0.0991(9) 0.031 Uiso d 1
C C25 -0.22427(19) 0.14758(17) -0.03726(9) 0.0256(4) Uani d 1
H H27 -0.2330(18) 0.1752(17) -0.0804(9) 0.031 Uiso d 1
C C26 -0.3349(2) 0.11042(17) -0.01557(9) 0.0281(5) Uani d 1
H H28 -0.425(2) 0.1090(17) -0.0438(9) 0.034 Uiso d 1
C C27 -0.3212(2) 0.07354(17) 0.04646(9) 0.0280(5) Uani d 1
H H29 -0.398(2) 0.0512(17) 0.0631(9) 0.034 Uiso d 1
C C28 -0.19683(18) 0.07043(16) 0.08820(9) 0.0250(4) Uani d 1
H H30 -0.1866(18) 0.0447(16) 0.1337(9) 0.030 Uiso d 1
C C29 0.06016(17) 0.10611(16) 0.09684(8) 0.0201(4) Uani d 1
C C30 0.12739(18) 0.15654(15) 0.04819(8) 0.0205(4) Uani d 1
C C31 0.03035(18) 0.17914(15) -0.00726(8) 0.0209(4) Uani d 1
C C32 -0.10020(18) 0.14522(15) 0.00361(8) 0.0214(4) Uani d 1
C C33 -0.08408(18) 0.10508(15) 0.06673(8) 0.0205(4) Uani d 1

loop_
_atom_site_aniso_label
_atom_site_aniso_U_11
_atom_site_aniso_U_22
_atom_site_aniso_U_33
_atom_site_aniso_U_12
_atom_site_aniso_U_13
_atom_site_aniso_U_23
N1 0.0207(8) 0.0246(9) 0.0202(8) 0.0006(7) 0.0055(7) 0.0002(7)
C1 0.0153(9) 0.0266(10) 0.0188(10) 0.0045(8) 0.0039(8) 0.0037(8)
C2 0.0159(9) 0.0228(10) 0.0225(10) 0.0027(8) 0.0027(8) 0.0005(8)
C3 0.0194(10) 0.0238(10) 0.0282(11) 0.0026(8) 0.0066(8) 0.0034(9)
C4 0.0187(10) 0.0302(11) 0.0259(10) 0.0051(8) 0.0084(8) 0.0035(9)
C5 0.0191(10) 0.0311(11) 0.0222(10) 0.0041(8) 0.0048(8) -0.0026(9)
C6 0.0144(9) 0.0250(10) 0.0249(10) 0.0027(7) 0.0040(8) -0.0009(8)
C7 0.0235(11) 0.0276(11) 0.0269(11) -0.0028(9) 0.0030(9) -0.0026(9)
C8 0.0338(13) 0.0398(13) 0.0313(12) 0.0034(10) 0.0136(10) 0.0056(10)
C9 0.0270(11) 0.0265(11) 0.0329(12) -0.0024(9) 0.0090(10) -0.0051(9)
N2 0.0184(8) 0.0226(8) 0.0222(8) 0.0006(7) 0.0046(7) 0.0005(7)
C10 0.0198(9) 0.0196(9) 0.0221(10) 0.0010(8) 0.0065(8) -0.0003(8)
C11 0.0197(10) 0.0197(9) 0.0188(9) -0.0005(7) 0.0035(8) -0.0025(8)
C12 0.0231(10) 0.0227(10) 0.0203(10) 0.0029(8) 0.0054(8) 0.0010(8)
C13 0.0239(10) 0.0219(10) 0.0213(10) 0.0021(8) 0.0018(8) 0.0010(8)
C14 0.0197(10) 0.0243(10) 0.0275(11) -0.0006(8) 0.0003(9) 0.0008(8)
C15 0.0190(9) 0.0192(10) 0.0268(10) -0.0002(8) 0.0040(8) 0.0004(8)
C16 0.0175(9) 0.0230(10) 0.0192(9) 0.0004(7) 0.0035(8) -0.0003(8)
C17 0.0221(10) 0.0194(10) 0.0194(10) 0.0012(8) 0.0054(8) -0.0018(8)
C18 0.0319(12) 0.0327(12) 0.0228(11) -0.0038(10) 0.0015(9) 0.0022(9)
C19 0.0201(11) 0.0323(12) 0.0312(11) -0.0001(9) 0.0060(9) 0.0026(10)
C20 0.0224(10) 0.0206(10) 0.0271(11) 0.0018(8) 0.0041(9) 0.0022(8)
C21 0.0252(11) 0.0282(11) 0.0249(11) 0.0024(8) 0.0059(9) 0.0046(9)
C22 0.0279(11) 0.0289(11) 0.0312(11) 0.0008(9) 0.0107(9) 0.0048(9)
C23 0.0360(12) 0.0247(11) 0.0233(11) -0.0021(9) 0.0114(9) 0.0022(8)
C24 0.0327(11) 0.0220(10) 0.0215(10) 0.0007(9) 0.0046(9) -0.0004(8)
C25 0.0307(11) 0.0239(10) 0.0199(10) 0.0013(9) 0.0006(9) 0.0008(8)
C26 0.0238(11) 0.0269(11) 0.0294(11) -0.0023(9) -0.0031(9) 0.0020(9)
C27 0.0231(11) 0.0282(11) 0.0319(12) -0.0042(9) 0.0042(9) 0.0049(9)
C28 0.0249(11) 0.0248(10) 0.0245(10) -0.0002(8) 0.0039(9) 0.0027(8)
C29 0.0216(10) 0.0184(9) 0.0206(10) 0.0007(8) 0.0055(8) -0.0017(8)
C30 0.0242(10) 0.0175(9) 0.0211(10) 0.0019(8) 0.0076(8) -0.0008(8)
C31 0.0271(10) 0.0167(10) 0.0191(10) 0.0021(8) 0.0053(8) -0.0016(7)
C32 0.0253(10) 0.0175(9) 0.0211(10) 0.0025(8) 0.0041(8) -0.0027(8)
C33 0.0220(10) 0.0179(9) 0.0205(9) 0.0028(8) 0.0022(8) 0.0002(8)

loop_
_atom_type_symbol
_atom_type_description
_atom_type_scat_dispersion_real
_atom_type_scat_dispersion_imag
_atom_type_scat_source
C C 0.0033 0.0016 'International Tables Vol C Tables 4.2.6.8 and 6.1.1.4'
H H 0.0000 0.0000 'International Tables Vol C Tables 4.2.6.8 and 6.1.1.4'
N N 0.0061 0.0033 'International Tables Vol C Tables 4.2.6.8 and 6.1.1.4'

loop_
_geom_angle_atom_site_label_1
_geom_angle_atom_site_label_2
_geom_angle_atom_site_label_3
_geom_angle
C11 N1 C1 121.90(15)
C2 C1 C6 121.03(16)
C2 C1 N1 119.90(16)
C6 C1 N1 118.61(16)
C3 C2 C1 118.44(17)
C3 C2 C7 120.75(17)
C1 C2 C7 120.76(16)
C4 C3 C2 121.85(18)
C4 C3 H1 120.0(10)
C2 C3 H1 118.1(10)
C3 C4 C5 118.19(17)
C3 C4 C8 121.55(19)
C5 C4 C8 120.25(18)
C6 C5 C4 122.15(17)
C6 C5 H2 118.7(10)
C4 C5 H2 119.2(10)
C5 C6 C1 118.23(17)
C5 C6 C9 120.84(17)
C1 C6 C9 120.92(16)
C2 C7 H3 113.6(12)
C2 C7 H4 109.7(11)
H3 C7 H4 107.3(16)
C2 C7 H5 113.4(12)
H3 C7 H5 105.1(16)
H4 C7 H5 107.4(16)
C4 C8 H6 111.4(12)
C4 C8 H7 110.8(14)
H6 C8 H7 106.9(18)
C4 C8 H8 111.7(13)
H6 C8 H8 106.2(18)
H7 C8 H8 109.6(19)
C6 C9 H9 112.9(12)
C6 C9 H10 112.0(11)
H9 C9 H10 106.7(17)
C6 C9 H11 112.4(12)
H9 C9 H11 105.9(16)
H10 C9 H11 106.4(17)
C17 N2 C10 109.04(14)
C29 C10 N2 119.21(15)
C29 C10 C11 132.80(16)
N2 C10 C11 107.98(14)
N1 C11 C10 124.19(16)
N1 C11 C16 130.86(15)
C10 C11 C16 104.90(14)
C13 C12 C16 120.40(16)
C13 C12 H12 121.6(10)
C16 C12 H12 116.9(10)
C12 C13 C14 120.73(17)
C12 C13 C18 122.00(17)
C14 C13 C18 117.24(17)
C15 C14 C13 123.33(17)
C15 C14 H13 118.5(10)
C13 C14 H13 118.1(10)
C14 C15 C17 115.99(16)
C14 C15 C19 125.04(17)
C17 C15 C19 118.67(16)
C17 C16 C12 111.78(15)
C17 C16 C11 98.91(13)
C12 C16 C11 122.63(14)
C17 C16 C20 108.81(14)
C12 C16 C20 106.20(14)
C11 C16 C20 107.90(14)
N2 C17 C15 122.92(16)
N2 C17 C16 115.94(15)
C15 C17 C16 121.02(15)
C13 C18 H14 110.5(12)
C13 C18 H15 111.5(11)
H14 C18 H15 108.6(16)
C13 C18 H16 109.9(11)
H14 C18 H16 108.2(17)
H15 C18 H16 108.1(17)
C15 C19 H17 110.4(11)
C15 C19 H18 111.8(11)
H17 C19 H18 111.0(16)
C15 C19 H19 110.7(12)
H17 C19 H19 109.3(17)
H18 C19 H19 103.5(16)
C16 C20 H20 111.0(11)
C16 C20 H21 110.5(11)
H20 C20 H21 110.9(16)
C16 C20 H22 109.5(11)
H20 C20 H22 108.9(15)
H21 C20 H22 106.0(15)
C22 C21 C30 119.02(18)
C22 C21 H23 119.2(11)
C30 C21 H23 121.8(11)
C23 C22 C21 121.32(19)
C23 C22 H24 119.2(11)
C21 C22 H24 119.3(11)
C24 C23 C22 120.05(18)
C24 C23 H25 118.5(11)
C22 C23 H25 121.4(11)
C31 C24 C23 119.00(18)
C31 C24 H26 122.0(11)
C23 C24 H26 119.0(11)
C32 C25 C26 119.13(18)
C32 C25 H27 120.0(11)
C26 C25 H27 120.8(11)
C27 C26 C25 120.13(18)
C27 C26 H28 118.6(11)
C25 C26 H28 121.2(11)
C26 C27 C28 121.43(19)
C26 C27 H29 121.3(12)
C28 C27 H29 117.3(12)
C33 C28 C27 119.15(18)
C33 C28 H30 119.2(11)
C27 C28 H30 121.7(11)
C10 C29 C33 131.08(16)
C10 C29 C30 123.37(16)
C33 C29 C30 105.36(14)
C21 C30 C31 119.19(16)
C21 C30 C29 132.06(16)
C31 C30 C29 108.67(15)
C24 C31 C30 121.41(17)
C24 C31 C32 129.88(17)
C30 C31 C32 108.65(15)
C25 C32 C33 121.41(17)
C25 C32 C31 129.88(17)
C33 C32 C31 108.71(15)
C28 C33 C32 118.73(16)
C28 C33 C29 132.74(16)
C32 C33 C29 108.50(15)

loop_
_geom_bond_atom_site_label_1
_geom_bond_atom_site_label_2
_geom_bond_distance
N1 C11 1.270(2)
N1 C1 1.429(2)
C1 C2 1.399(2)
C1 C6 1.401(2)
C2 C3 1.397(2)
C2 C7 1.507(3)
C3 C4 1.386(3)
C3 H1 1.000(19)
C4 C5 1.393(3)
C4 C8 1.508(3)
C5 C6 1.391(3)
C5 H2 1.033(19)
C6 C9 1.504(3)
C7 H3 1.00(2)
C7 H4 1.02(2)
C7 H5 1.00(2)
C8 H6 1.02(2)
C8 H7 0.93(2)
C8 H8 0.97(2)
C9 H9 1.00(2)
C9 H10 1.02(2)
C9 H11 1.01(2)
N2 C17 1.294(2)
N2 C10 1.415(2)
C10 C29 1.367(2)
C10 C11 1.501(2)
C11 C16 1.545(2)
C12 C13 1.338(3)
C12 C16 1.506(2)
C12 H12 1.020(18)
C13 C14 1.471(3)
C13 C18 1.503(3)
C14 C15 1.351(2)
C14 H13 1.01(2)
C15 C17 1.451(2)
C15 C19 1.501(3)
C16 C17 1.501(2)
C16 C20 1.558(3)
C18 H14 1.02(2)
C18 H15 1.03(2)
C18 H16 1.02(2)
C19 H17 1.02(2)
C19 H18 1.02(2)
C19 H19 0.99(2)
C20 H20 1.04(2)
C20 H21 1.01(2)
C20 H22 1.03(2)
C21 C22 1.392(3)
C21 C30 1.396(2)
C21 H23 1.00(2)
C22 C23 1.392(3)
C22 H24 1.01(2)
C23 C24 1.389(3)
C23 H25 0.986(19)
C24 C31 1.387(3)
C24 H26 1.00(2)
C25 C32 1.385(3)
C25 C26 1.387(3)
C25 H27 0.970(19)
C26 C27 1.384(3)
C26 H28 0.99(2)
C27 C28 1.396(3)
C27 H29 0.969(19)
C28 C33 1.396(2)
C28 H30 1.010(18)
C29 C33 1.484(2)
C29 C30 1.493(2)
C30 C31 1.407(2)
C31 C32 1.463(2)
C32 C33 1.415(2)

loop_
_geom_hbond_atom_site_label_D
_geom_hbond_atom_site_label_H
_geom_hbond_atom_site_label_A
_geom_hbond_site_symmetry_A
_geom_hbond_distance_DH
_geom_hbond_distance_HA
_geom_hbond_distance_DA
_geom_hbond_angle_DHA
_geom_hbond_publ_flag
C18 H15 C24 4_666 1.03(2) 2.74(2) 3.708(2) 157.0(15) y
C19 H17 C2 1_655 1.02(2) 2.70(2) 3.568(2) 142.7(15) y
C23 H25 C5 4_665 0.986(19) 2.82(2) 3.591(2) 135.2(14) y

loop_
_geom_torsion_atom_site_label_1
_geom_torsion_atom_site_label_2
_geom_torsion_atom_site_label_3
_geom_torsion_atom_site_label_4
_geom_torsion
C11 N1 C1 C2 -98.5(2)
C11 N1 C1 C6 89.2(2)
C6 C1 C2 C3 -3.7(3)
N1 C1 C2 C3 -175.83(15)
C6 C1 C2 C7 173.55(17)
N1 C1 C2 C7 1.4(2)
C1 C2 C3 C4 1.4(3)
C7 C2 C3 C4 -175.85(17)
C2 C3 C4 C5 0.6(3)
C2 C3 C4 C8 179.11(18)
C3 C4 C5 C6 -0.3(3)
C8 C4 C5 C6 -178.86(18)
C4 C5 C6 C1 -1.9(3)
C4 C5 C6 C9 179.43(18)
C2 C1 C6 C5 4.0(3)
N1 C1 C6 C5 176.18(15)
C2 C1 C6 C9 -177.41(17)
N1 C1 C6 C9 -5.2(2)
C17 N2 C10 C29 -174.03(16)
C17 N2 C10 C11 7.24(19)
C1 N1 C11 C10 -175.21(16)
C1 N1 C11 C16 1.9(3)
C29 C10 C11 N1 -16.7(3)
N2 C10 C11 N1 161.79(16)
C29 C10 C11 C16 165.60(19)
N2 C10 C11 C16 -15.91(18)
C16 C12 C13 C14 5.7(3)
C16 C12 C13 C18 -172.16(16)
C12 C13 C14 C15 6.5(3)
C18 C13 C14 C15 -175.49(18)
C13 C14 C15 C17 1.2(3)
C13 C14 C15 C19 174.80(18)
C13 C12 C16 C17 -22.9(2)
C13 C12 C16 C11 -139.88(18)
C13 C12 C16 C20 95.6(2)
N1 C11 C16 C17 -160.50(19)
C10 C11 C16 C17 16.99(17)
N1 C11 C16 C12 -37.4(3)
C10 C11 C16 C12 140.10(16)
N1 C11 C16 C20 86.3(2)
C10 C11 C16 C20 -96.19(16)
C10 N2 C17 C15 -170.90(16)
C10 N2 C17 C16 5.2(2)
C14 C15 C17 N2 154.85(17)
C19 C15 C17 N2 -19.2(3)
C14 C15 C17 C16 -21.1(2)
C19 C15 C17 C16 164.92(17)
C12 C16 C17 N2 -145.07(16)
C11 C16 C17 N2 -14.51(19)
C20 C16 C17 N2 97.96(18)
C12 C16 C17 C15 31.1(2)
C11 C16 C17 C15 161.68(15)
C20 C16 C17 C15 -85.9(2)
C30 C21 C22 C23 -0.6(3)
C21 C22 C23 C24 0.4(3)
C22 C23 C24 C31 0.2(3)
C32 C25 C26 C27 1.1(3)
C25 C26 C27 C28 -1.3(3)
C26 C27 C28 C33 -0.1(3)
N2 C10 C29 C33 170.95(17)
C11 C10 C29 C33 -10.7(3)
N2 C10 C29 C30 -3.3(3)
C11 C10 C29 C30 175.04(17)
C22 C21 C30 C31 0.1(3)
C22 C21 C30 C29 -176.18(18)
C10 C29 C30 C21 -10.0(3)
C33 C29 C30 C21 174.43(19)
C10 C29 C30 C31 173.40(17)
C33 C29 C30 C31 -2.11(19)
C23 C24 C31 C30 -0.7(3)
C23 C24 C31 C32 176.07(18)
C21 C30 C31 C24 0.6(3)
C29 C30 C31 C24 177.65(16)
C21 C30 C31 C32 -176.83(16)
C29 C30 C31 C32 0.2(2)
C26 C25 C32 C33 0.4(3)
C26 C25 C32 C31 -179.99(18)
C24 C31 C32 C25 5.1(3)
C30 C31 C32 C25 -177.79(19)
C24 C31 C32 C33 -175.26(18)
C30 C31 C32 C33 1.9(2)
C27 C28 C33 C32 1.6(3)
C27 C28 C33 C29 -176.13(18)
C25 C32 C33 C28 -1.8(3)
C31 C32 C33 C28 178.55(16)
C25 C32 C33 C29 176.49(17)
C31 C32 C33 C29 -3.20(19)
C10 C29 C33 C28 6.1(3)
C30 C29 C33 C28 -178.83(19)
C10 C29 C33 C32 -171.78(19)
C30 C29 C33 C32 3.26(19)
